data_4324985
loop_
_publ_author_name
'Matthew R. MacDonald'
'Joseph W. Ziller'
'William J. Evans'

_publ_contact_author
; 
Professor William J. Evans
Department of Chemistry
1102 Natural Sciences II
University of California, Irvine
Irvine, CA 92697-2025
;
_publ_contact_author_email wevans@uci.edu
_publ_contact_author_fax '1  949 824 2210'
_publ_contact_author_phone '1  949 824 5174'
_publ_section_title
;
 Coordination and Reductive Chemistry of Tetraphenylborate Complexes of
 Trivalent Rare Earth Metallocene Cations, [(C5Me5)2Ln][(\m-Ph)2BPh2]
;
_journal_name_full 'Inorganic Chemistry'
_journal_page_first 4092
_journal_page_last 4106
_journal_paper_doi 10.1021/ic2000409
_journal_volume 50
_journal_year 2011
_chemical_absolute_configuration ad
_chemical_formula_sum 'C82 H94 B N2 Y2'
_chemical_formula_weight 1296.22
_chemical_name_systematic
; 
 ? 
;
_space_group_IT_number 19
_symmetry_cell_setting orthorhombic
_symmetry_space_group_name_Hall 'P 2ac 2ab'
_symmetry_space_group_name_H-M 'P 21 21 21'
_atom_sites_solution_hydrogens geom
_atom_sites_solution_primary direct
_atom_sites_solution_secondary difmap
_audit_creation_method SHELXTL
_cell_angle_alpha 90.00
_cell_angle_beta 90.00
_cell_angle_gamma 90.00
_cell_formula_units_Z 4
_cell_length_a 13.6157(5)
_cell_length_b 18.4964(7)
_cell_length_c 27.1343(10)
_cell_measurement_reflns_used 9759
_cell_measurement_temperature 93(2)
_cell_measurement_theta_max 28.17
_cell_measurement_theta_min 2.70
_cell_volume 6833.5(4)
_computing_cell_refinement 'Bruker SAINT'
_computing_data_collection 'Bruker APEX2'
_computing_data_reduction 'Bruker SAINT'
_computing_molecular_graphics 'Bruker SHELXTL'
_computing_publication_material 'Bruker SHELXTL'
_computing_structure_refinement 'SHELXL-97 (Sheldrick, 2008)'
_computing_structure_solution 'SHELXS-97 (Sheldrick, 2008)'
_diffrn_ambient_temperature 93(2)
_diffrn_measured_fraction_theta_full 0.999
_diffrn_measured_fraction_theta_max 0.994
_diffrn_measurement_device_type 'Bruker APEX-II CCD'
_diffrn_measurement_method '\f and \w scans'
_diffrn_radiation_monochromator graphite
_diffrn_radiation_source 'fine-focus sealed tube'
_diffrn_radiation_type MoK\a
_diffrn_radiation_wavelength 0.71073
_diffrn_reflns_av_R_equivalents 0.0504
_diffrn_reflns_av_sigmaI/netI 0.0450
_diffrn_reflns_limit_h_max 17
_diffrn_reflns_limit_h_min -18
_diffrn_reflns_limit_k_max 24
_diffrn_reflns_limit_k_min -24
_diffrn_reflns_limit_l_max 36
_diffrn_reflns_limit_l_min -35
_diffrn_reflns_number 82841
_diffrn_reflns_theta_full 25.50
_diffrn_reflns_theta_max 28.29
_diffrn_reflns_theta_min 2.33
_exptl_absorpt_coefficient_mu 1.735
_exptl_absorpt_correction_T_max 0.7699
_exptl_absorpt_correction_T_min 0.6440
_exptl_absorpt_correction_type numerical
_exptl_absorpt_process_details 'Bruker SADABS'
_exptl_crystal_colour green
_exptl_crystal_density_diffrn 1.260
_exptl_crystal_density_meas ?
_exptl_crystal_description polyhedron
_exptl_crystal_F_000 2732
_exptl_crystal_size_max 0.28
_exptl_crystal_size_mid 0.22
_exptl_crystal_size_min 0.16
_refine_diff_density_max 0.393
_refine_diff_density_min -0.376
_refine_diff_density_rms 0.060
_refine_ls_abs_structure_details 'Flack H D (1983), Acta Cryst. A39, 876-881'
_refine_ls_abs_structure_Flack -0.030(3)
_refine_ls_extinction_method none
_refine_ls_goodness_of_fit_ref 1.024
_refine_ls_hydrogen_treatment constr
_refine_ls_matrix_type full
_refine_ls_number_parameters 804
_refine_ls_number_reflns 16715
_refine_ls_number_restraints 0
_refine_ls_restrained_S_all 1.024
_refine_ls_R_factor_all 0.0456
_refine_ls_R_factor_gt 0.0335
_refine_ls_shift/su_max 0.002
_refine_ls_shift/su_mean 0.000
_refine_ls_structure_factor_coef Fsqd
_refine_ls_weighting_details 'calc w=1/[\s^2^(Fo^2^)+(0.0368P)^2^+1.1982P] where P=(Fo^2^+2Fc^2^)/3'
_refine_ls_weighting_scheme calc
_refine_ls_wR_factor_gt 0.0689
_refine_ls_wR_factor_ref 0.0729
_reflns_number_gt 14549
_reflns_number_total 16715
_reflns_threshold_expression >2sigma(I)
_cod_data_source_file ic2000409_si_002_09.cif
_cod_data_source_block mrm12
_cod_depositor_comments
;
The following automatic conversions were performed:

'_exptl_crystal_density_meas' value 'none' was changed to '?' - the
value is perceived as not measured.

Automatic conversion script
Id: cif_fix_values 3008 2015-01-20 13:52:24Z robertas 
;
_cod_database_code 4324985

loop_
_symmetry_equiv_pos_as_xyz
'x, y, z'
'-x+1/2, -y, z+1/2'
'-x, y+1/2, -z+1/2'
'x+1/2, -y+1/2, -z'

loop_
_atom_site_label
_atom_site_type_symbol
_atom_site_fract_x
_atom_site_fract_y
_atom_site_fract_z
_atom_site_U_iso_or_equiv
_atom_site_adp_type
_atom_site_occupancy
_atom_site_symmetry_multiplicity
_atom_site_calc_flag
_atom_site_refinement_flags
Y1 Y -0.367575(15) 0.010568(11) -0.424929(8) 0.01419(5) Uani 1 1 d .
Y2 Y 0.040821(15) -0.117582(12) -0.266329(8) 0.01419(5) Uani 1 1 d .
N1 N -0.25514(14) -0.03341(10) -0.36604(7) 0.0181(4) Uani 1 1 d .
N2 N -0.06837(14) -0.06958(10) -0.32512(7) 0.0166(4) Uani 1 1 d .
C1 C -0.48891(17) -0.09519(13) -0.44524(9) 0.0192(5) Uani 1 1 d .
C2 C -0.54038(18) -0.03000(12) -0.45606(9) 0.0198(5) Uani 1 1 d .
C3 C -0.55631(15) 0.00712(13) -0.41123(8) 0.0191(5) Uani 1 1 d .
C4 C -0.51656(16) -0.03487(12) -0.37261(9) 0.0177(5) Uani 1 1 d .
C5 C -0.47406(16) -0.09835(12) -0.39310(9) 0.0173(5) Uani 1 1 d .
C6 C -0.4642(2) -0.15355(14) -0.48170(9) 0.0267(6) Uani 1 1 d .
H6A H -0.4324 -0.1320 -0.5106 0.040 Uiso 1 1 calc R
H6B H -0.5245 -0.1783 -0.4919 0.040 Uiso 1 1 calc R
H6C H -0.4195 -0.1885 -0.4664 0.040 Uiso 1 1 calc R
C7 C -0.58186(19) -0.01034(15) -0.50623(9) 0.0294(6) Uani 1 1 d .
H7A H -0.5862 0.0424 -0.5092 0.044 Uiso 1 1 calc R
H7B H -0.6475 -0.0314 -0.5098 0.044 Uiso 1 1 calc R
H7C H -0.5387 -0.0293 -0.5321 0.044 Uiso 1 1 calc R
C8 C -0.61579(18) 0.07553(14) -0.40375(10) 0.0264(6) Uani 1 1 d .
H8A H -0.6347 0.0954 -0.4359 0.040 Uiso 1 1 calc R
H8B H -0.5762 0.1111 -0.3859 0.040 Uiso 1 1 calc R
H8C H -0.6750 0.0643 -0.3847 0.040 Uiso 1 1 calc R
C9 C -0.52834(18) -0.01937(14) -0.31838(9) 0.0243(5) Uani 1 1 d .
H9A H -0.5175 0.0322 -0.3123 0.036 Uiso 1 1 calc R
H9B H -0.4803 -0.0477 -0.2996 0.036 Uiso 1 1 calc R
H9C H -0.5949 -0.0326 -0.3079 0.036 Uiso 1 1 calc R
C10 C -0.42753(19) -0.15840(13) -0.36400(10) 0.0240(6) Uani 1 1 d .
H10A H -0.3877 -0.1378 -0.3374 0.036 Uiso 1 1 calc R
H10B H -0.3856 -0.1873 -0.3857 0.036 Uiso 1 1 calc R
H10C H -0.4789 -0.1892 -0.3499 0.036 Uiso 1 1 calc R
C11 C -0.23300(18) 0.07375(13) -0.47973(9) 0.0209(5) Uani 1 1 d .
C12 C -0.32432(19) 0.09034(13) -0.50150(9) 0.0218(5) Uani 1 1 d .
C13 C -0.37723(18) 0.13630(12) -0.46921(9) 0.0194(5) Uani 1 1 d .
C14 C -0.31868(17) 0.14660(12) -0.42617(9) 0.0180(5) Uani 1 1 d .
C15 C -0.22891(16) 0.10863(12) -0.43324(8) 0.0176(5) Uani 1 1 d .
C16 C -0.1495(2) 0.03459(15) -0.50440(10) 0.0312(6) Uani 1 1 d .
H16A H -0.1755 -0.0055 -0.5241 0.047 Uiso 1 1 calc R
H16B H -0.1047 0.0156 -0.4793 0.047 Uiso 1 1 calc R
H16C H -0.1138 0.0682 -0.5259 0.047 Uiso 1 1 calc R
C17 C -0.3531(2) 0.07106(15) -0.55376(9) 0.0339(7) Uani 1 1 d .
H17A H -0.3429 0.0192 -0.5591 0.051 Uiso 1 1 calc R
H17B H -0.3125 0.0986 -0.5770 0.051 Uiso 1 1 calc R
H17C H -0.4224 0.0829 -0.5590 0.051 Uiso 1 1 calc R
C18 C -0.4680(2) 0.17890(14) -0.48163(10) 0.0290(6) Uani 1 1 d .
H18A H -0.5102 0.1502 -0.5034 0.043 Uiso 1 1 calc R
H18B H -0.4492 0.2238 -0.4983 0.043 Uiso 1 1 calc R
H18C H -0.5037 0.1904 -0.4513 0.043 Uiso 1 1 calc R
C19 C -0.34427(19) 0.19427(13) -0.38322(9) 0.0250(6) Uani 1 1 d .
H19A H -0.4154 0.1930 -0.3777 0.037 Uiso 1 1 calc R
H19B H -0.3237 0.2440 -0.3903 0.037 Uiso 1 1 calc R
H19C H -0.3104 0.1769 -0.3536 0.037 Uiso 1 1 calc R
C20 C -0.13980(17) 0.11182(14) -0.40062(9) 0.0240(5) Uani 1 1 d .
H20A H -0.1054 0.0653 -0.4018 0.036 Uiso 1 1 calc R
H20B H -0.1601 0.1220 -0.3667 0.036 Uiso 1 1 calc R
H20C H -0.0958 0.1502 -0.4122 0.036 Uiso 1 1 calc R
C21 C -0.01043(18) -0.25220(12) -0.27218(9) 0.0211(5) Uani 1 1 d .
C22 C -0.10023(17) -0.21618(13) -0.26267(9) 0.0211(5) Uani 1 1 d .
C23 C -0.09495(18) -0.18597(14) -0.21485(9) 0.0228(5) Uani 1 1 d .
C24 C -0.00243(19) -0.20498(13) -0.19412(9) 0.0218(5) Uani 1 1 d .
C25 C 0.05031(18) -0.24651(12) -0.22946(9) 0.0208(5) Uani 1 1 d .
C26 C 0.0165(2) -0.29399(14) -0.31811(10) 0.0295(6) Uani 1 1 d .
H26A H -0.0310 -0.2834 -0.3442 0.044 Uiso 1 1 calc R
H26B H 0.0157 -0.3459 -0.3109 0.044 Uiso 1 1 calc R
H26C H 0.0824 -0.2798 -0.3290 0.044 Uiso 1 1 calc R
C27 C -0.19063(19) -0.21594(15) -0.29447(10) 0.0284(6) Uani 1 1 d .
H27A H -0.2226 -0.1686 -0.2924 0.043 Uiso 1 1 calc R
H27B H -0.2361 -0.2534 -0.2830 0.043 Uiso 1 1 calc R
H27C H -0.1721 -0.2257 -0.3287 0.043 Uiso 1 1 calc R
C28 C -0.1774(2) -0.14906(16) -0.18843(10) 0.0329(6) Uani 1 1 d .
H28A H -0.2168 -0.1216 -0.2121 0.049 Uiso 1 1 calc R
H28B H -0.1505 -0.1161 -0.1636 0.049 Uiso 1 1 calc R
H28C H -0.2188 -0.1853 -0.1723 0.049 Uiso 1 1 calc R
C29 C 0.0298(2) -0.18938(15) -0.14176(9) 0.0288(6) Uani 1 1 d .
H29A H 0.0261 -0.1373 -0.1356 0.043 Uiso 1 1 calc R
H29B H 0.0976 -0.2059 -0.1372 0.043 Uiso 1 1 calc R
H29C H -0.0133 -0.2149 -0.1187 0.043 Uiso 1 1 calc R
C30 C 0.1441(2) -0.28679(14) -0.22210(10) 0.0281(6) Uani 1 1 d .
H30A H 0.1823 -0.2636 -0.1959 0.042 Uiso 1 1 calc R
H30B H 0.1821 -0.2863 -0.2528 0.042 Uiso 1 1 calc R
H30C H 0.1296 -0.3369 -0.2128 0.042 Uiso 1 1 calc R
C31 C 0.18955(17) -0.06197(14) -0.31339(9) 0.0221(5) Uani 1 1 d .
C32 C 0.14688(17) -0.00352(13) -0.28722(9) 0.0228(5) Uani 1 1 d .
C33 C 0.16153(15) -0.01670(12) -0.23622(9) 0.0193(5) Uani 1 1 d .
C34 C 0.21497(16) -0.08213(13) -0.23122(9) 0.0203(5) Uani 1 1 d .
C35 C 0.23126(16) -0.11041(14) -0.27889(9) 0.0215(5) Uani 1 1 d .
C36 C 0.2002(2) -0.06925(18) -0.36891(10) 0.0384(7) Uani 1 1 d .
H36A H 0.1497 -0.0400 -0.3853 0.058 Uiso 1 1 calc R
H36B H 0.1922 -0.1201 -0.3783 0.058 Uiso 1 1 calc R
H36C H 0.2654 -0.0524 -0.3789 0.058 Uiso 1 1 calc R
C37 C 0.1017(2) 0.06290(15) -0.31006(12) 0.0364(7) Uani 1 1 d .
H37A H 0.0490 0.0485 -0.3326 0.055 Uiso 1 1 calc R
H37B H 0.1520 0.0896 -0.3284 0.055 Uiso 1 1 calc R
H37C H 0.0747 0.0938 -0.2841 0.055 Uiso 1 1 calc R
C38 C 0.1355(2) 0.03286(15) -0.19392(10) 0.0327(6) Uani 1 1 d .
H38A H 0.1155 0.0801 -0.2069 0.049 Uiso 1 1 calc R
H38B H 0.1928 0.0388 -0.1724 0.049 Uiso 1 1 calc R
H38C H 0.0813 0.0118 -0.1750 0.049 Uiso 1 1 calc R
C39 C 0.26071(19) -0.10914(16) -0.18391(10) 0.0320(6) Uani 1 1 d .
H39A H 0.2699 -0.1616 -0.1859 0.048 Uiso 1 1 calc R
H39B H 0.2174 -0.0976 -0.1561 0.048 Uiso 1 1 calc R
H39C H 0.3245 -0.0857 -0.1790 0.048 Uiso 1 1 calc R
C40 C 0.2957(2) -0.17424(15) -0.29216(12) 0.0360(7) Uani 1 1 d .
H40A H 0.3145 -0.2001 -0.2621 0.054 Uiso 1 1 calc R
H40B H 0.3549 -0.1570 -0.3090 0.054 Uiso 1 1 calc R
H40C H 0.2595 -0.2069 -0.3140 0.054 Uiso 1 1 calc R
C41 C -0.19141(17) -0.07868(12) -0.39000(8) 0.0159(5) Uani 1 1 d .
C42 C -0.21836(18) -0.10986(13) -0.43521(9) 0.0223(5) Uani 1 1 d .
H42A H -0.2822 -0.1009 -0.4479 0.027 Uiso 1 1 calc R
C43 C -0.15515(19) -0.15294(13) -0.46172(9) 0.0227(5) Uani 1 1 d .
H43A H -0.1745 -0.1720 -0.4927 0.027 Uiso 1 1 calc R
C44 C -0.06280(18) -0.16841(13) -0.44275(9) 0.0237(5) Uani 1 1 d .
H44A H -0.0188 -0.1981 -0.4609 0.028 Uiso 1 1 calc R
C45 C -0.03436(18) -0.14077(13) -0.39743(9) 0.0210(5) Uani 1 1 d .
H45A H 0.0285 -0.1526 -0.3845 0.025 Uiso 1 1 calc R
C46 C -0.09709(16) -0.09558(12) -0.37044(8) 0.0149(5) Uani 1 1 d .
C47 C -0.13408(18) -0.02653(11) -0.30046(8) 0.0162(4) Uani 1 1 d .
C48 C -0.10979(17) 0.00138(13) -0.25349(8) 0.0207(5) Uani 1 1 d .
H48A H -0.0463 -0.0078 -0.2404 0.025 Uiso 1 1 calc R
C49 C -0.17514(18) 0.04134(13) -0.22635(9) 0.0220(5) Uani 1 1 d .
H49A H -0.1582 0.0569 -0.1941 0.026 Uiso 1 1 calc R
C50 C -0.26604(18) 0.05898(13) -0.24610(9) 0.0230(5) Uani 1 1 d .
H50A H -0.3110 0.0873 -0.2276 0.028 Uiso 1 1 calc R
C51 C -0.29097(17) 0.03536(13) -0.29253(9) 0.0222(5) Uani 1 1 d .
H51A H -0.3524 0.0492 -0.3062 0.027 Uiso 1 1 calc R
C52 C -0.22757(16) -0.00877(13) -0.32027(8) 0.0166(5) Uani 1 1 d .
B1 B 0.49282(19) 0.09106(14) -0.13428(9) 0.0152(5) Uani 1 1 d .
C53 C 0.59751(16) 0.12585(12) -0.11505(8) 0.0155(4) Uani 1 1 d .
C54 C 0.59975(18) 0.19849(13) -0.09901(8) 0.0184(5) Uani 1 1 d .
H54A H 0.5397 0.2246 -0.0972 0.022 Uiso 1 1 calc R
C55 C 0.68592(19) 0.23318(13) -0.08590(8) 0.0217(5) Uani 1 1 d .
H55A H 0.6842 0.2826 -0.0763 0.026 Uiso 1 1 calc R
C56 C 0.77436(19) 0.19680(14) -0.08661(9) 0.0252(6) Uani 1 1 d .
H56A H 0.8335 0.2204 -0.0773 0.030 Uiso 1 1 calc R
C57 C 0.77505(18) 0.12456(15) -0.10133(9) 0.0238(5) Uani 1 1 d .
H57A H 0.8350 0.0983 -0.1017 0.029 Uiso 1 1 calc R
C58 C 0.68831(17) 0.09074(13) -0.11547(8) 0.0185(5) Uani 1 1 d .
H58A H 0.6909 0.0417 -0.1259 0.022 Uiso 1 1 calc R
C59 C 0.49991(15) 0.00227(12) -0.13710(8) 0.0156(4) Uani 1 1 d .
C60 C 0.46931(17) -0.04438(12) -0.09952(8) 0.0177(5) Uani 1 1 d .
H60A H 0.4382 -0.0244 -0.0713 0.021 Uiso 1 1 calc R
C61 C 0.48281(17) -0.11900(13) -0.10196(8) 0.0218(5) Uani 1 1 d .
H61A H 0.4619 -0.1485 -0.0753 0.026 Uiso 1 1 calc R
C62 C 0.52584(18) -0.15045(13) -0.14237(9) 0.0235(5) Uani 1 1 d .
H62A H 0.5353 -0.2013 -0.1438 0.028 Uiso 1 1 calc R
C63 C 0.55536(17) -0.10640(13) -0.18111(9) 0.0242(5) Uani 1 1 d .
H63A H 0.5845 -0.1272 -0.2096 0.029 Uiso 1 1 calc R
C64 C 0.54229(18) -0.03195(12) -0.17824(9) 0.0204(5) Uani 1 1 d .
H64A H 0.5629 -0.0029 -0.2052 0.024 Uiso 1 1 calc R
C65 C 0.46731(16) 0.12291(12) -0.18971(7) 0.0156(4) Uani 1 1 d .
C66 C 0.38849(17) 0.09416(13) -0.21680(8) 0.0184(5) Uani 1 1 d .
H66A H 0.3556 0.0528 -0.2042 0.022 Uiso 1 1 calc R
C67 C 0.35653(16) 0.12295(13) -0.26082(8) 0.0198(5) Uani 1 1 d .
H67A H 0.3015 0.1025 -0.2772 0.024 Uiso 1 1 calc R
C68 C 0.40508(18) 0.18199(13) -0.28120(9) 0.0215(5) Uani 1 1 d .
H68A H 0.3832 0.2025 -0.3114 0.026 Uiso 1 1 calc R
C69 C 0.48510(17) 0.21023(13) -0.25709(9) 0.0208(5) Uani 1 1 d .
H69A H 0.5199 0.2497 -0.2711 0.025 Uiso 1 1 calc R
C70 C 0.51538(17) 0.18112(12) -0.21219(8) 0.0167(5) Uani 1 1 d .
H70A H 0.5709 0.2016 -0.1962 0.020 Uiso 1 1 calc R
C71 C 0.40545(16) 0.11703(13) -0.09606(8) 0.0163(4) Uani 1 1 d .
C72 C 0.31673(17) 0.14846(13) -0.11017(9) 0.0211(5) Uani 1 1 d .
H72A H 0.3049 0.1560 -0.1443 0.025 Uiso 1 1 calc R
C73 C 0.24507(18) 0.16921(14) -0.07682(10) 0.0264(6) Uani 1 1 d .
H73A H 0.1860 0.1907 -0.0883 0.032 Uiso 1 1 calc R
C74 C 0.25897(19) 0.15887(14) -0.02699(10) 0.0277(6) Uani 1 1 d .
H74A H 0.2095 0.1722 -0.0040 0.033 Uiso 1 1 calc R
C75 C 0.34651(18) 0.12870(14) -0.01108(9) 0.0250(6) Uani 1 1 d .
H75A H 0.3574 0.1215 0.0232 0.030 Uiso 1 1 calc R
C76 C 0.41801(18) 0.10897(13) -0.04456(8) 0.0208(5) Uani 1 1 d .
H76A H 0.4779 0.0893 -0.0326 0.025 Uiso 1 1 calc R
C77 C -0.8325(3) 0.1257(2) -0.48549(16) 0.0626(11) Uani 1 1 d .
H77A H -0.8633 0.0839 -0.4988 0.075 Uiso 1 1 calc R
C78 C -0.8526(2) 0.1477(2) -0.43971(14) 0.0509(9) Uani 1 1 d .
H78A H -0.8998 0.1216 -0.4210 0.061 Uiso 1 1 calc R
C79 C -0.8095(3) 0.2041(2) -0.41961(18) 0.0683(12) Uani 1 1 d .
H79A H -0.8248 0.2163 -0.3865 0.082 Uiso 1 1 calc R
C80 C -0.7468(4) 0.2437(2) -0.4434(2) 0.0809(16) Uani 1 1 d .
H80A H -0.7177 0.2841 -0.4275 0.097 Uiso 1 1 calc R
C81 C -0.7223(3) 0.2284(3) -0.4903(2) 0.0835(18) Uani 1 1 d .
H81A H -0.6778 0.2588 -0.5075 0.100 Uiso 1 1 calc R
C82 C -0.7634(4) 0.1665(3) -0.51405(14) 0.0855(18) Uani 1 1 d .
H82B H -0.7460 0.1532 -0.5467 0.103 Uiso 1 1 calc R

loop_
_atom_site_aniso_label
_atom_site_aniso_U_11
_atom_site_aniso_U_22
_atom_site_aniso_U_33
_atom_site_aniso_U_23
_atom_site_aniso_U_13
_atom_site_aniso_U_12
Y1 0.01237(10) 0.01495(10) 0.01525(10) 0.00143(9) -0.00227(9) -0.00087(9)
Y2 0.01233(10) 0.01602(10) 0.01421(10) 0.00102(9) -0.00184(9) -0.00011(9)
N1 0.0165(10) 0.0162(10) 0.0216(10) 0.0007(8) -0.0060(8) -0.0010(8)
N2 0.0165(10) 0.0163(9) 0.0170(10) -0.0010(8) -0.0022(8) 0.0009(8)
C1 0.0157(11) 0.0184(12) 0.0236(12) -0.0023(9) -0.0003(9) -0.0057(9)
C2 0.0148(11) 0.0216(12) 0.0231(12) 0.0013(9) -0.0048(10) -0.0043(10)
C3 0.0100(10) 0.0190(11) 0.0283(12) -0.0007(10) -0.0011(9) -0.0008(9)
C4 0.0111(11) 0.0181(11) 0.0239(12) 0.0015(9) 0.0022(9) -0.0029(9)
C5 0.0122(11) 0.0159(11) 0.0238(12) 0.0016(9) 0.0010(9) -0.0030(9)
C6 0.0219(13) 0.0283(13) 0.0301(14) -0.0097(11) -0.0002(12) -0.0041(11)
C7 0.0277(13) 0.0313(14) 0.0292(14) 0.0010(12) -0.0126(11) -0.0035(12)
C8 0.0179(13) 0.0264(13) 0.0349(15) 0.0017(11) -0.0003(11) 0.0052(10)
C9 0.0175(12) 0.0292(13) 0.0262(13) -0.0031(11) 0.0051(10) -0.0059(11)
C10 0.0242(13) 0.0179(12) 0.0299(14) 0.0056(10) 0.0001(11) -0.0013(10)
C11 0.0243(13) 0.0204(12) 0.0180(12) 0.0017(10) 0.0058(10) -0.0053(10)
C12 0.0288(13) 0.0208(12) 0.0159(12) 0.0051(10) -0.0011(10) -0.0071(10)
C13 0.0187(12) 0.0166(11) 0.0230(12) 0.0054(9) -0.0034(10) -0.0042(9)
C14 0.0209(11) 0.0142(10) 0.0189(11) 0.0011(10) 0.0020(10) -0.0039(9)
C15 0.0168(11) 0.0162(11) 0.0197(12) 0.0010(9) 0.0008(9) -0.0043(9)
C16 0.0325(15) 0.0310(14) 0.0302(14) -0.0004(11) 0.0155(12) -0.0004(12)
C17 0.0513(19) 0.0333(15) 0.0170(12) 0.0023(11) -0.0038(13) -0.0100(14)
C18 0.0286(14) 0.0236(13) 0.0347(15) 0.0090(11) -0.0076(12) -0.0022(11)
C19 0.0270(14) 0.0205(13) 0.0274(14) -0.0040(10) 0.0008(11) 0.0015(10)
C20 0.0150(11) 0.0255(13) 0.0315(13) -0.0020(11) -0.0006(10) -0.0026(11)
C21 0.0265(13) 0.0153(11) 0.0214(13) 0.0003(10) -0.0017(10) -0.0036(9)
C22 0.0212(12) 0.0218(12) 0.0204(12) 0.0059(11) -0.0007(11) -0.0075(10)
C23 0.0198(12) 0.0255(13) 0.0231(13) 0.0063(10) 0.0037(10) -0.0018(10)
C24 0.0251(13) 0.0218(13) 0.0184(12) 0.0052(10) -0.0025(10) -0.0022(10)
C25 0.0253(12) 0.0156(11) 0.0215(12) 0.0048(9) -0.0001(11) -0.0019(10)
C26 0.0402(17) 0.0189(13) 0.0293(14) -0.0032(11) -0.0026(12) -0.0027(11)
C27 0.0214(13) 0.0327(15) 0.0310(15) 0.0068(12) -0.0056(11) -0.0092(11)
C28 0.0273(14) 0.0402(16) 0.0312(15) 0.0084(13) 0.0101(12) 0.0032(13)
C29 0.0334(15) 0.0341(14) 0.0188(12) 0.0039(11) -0.0020(11) -0.0015(12)
C30 0.0319(15) 0.0217(13) 0.0306(15) 0.0044(10) -0.0059(12) 0.0060(11)
C31 0.0151(12) 0.0314(14) 0.0198(12) -0.0020(10) 0.0022(10) -0.0109(10)
C32 0.0157(11) 0.0209(12) 0.0319(13) 0.0055(10) -0.0049(10) -0.0070(10)
C33 0.0140(10) 0.0177(11) 0.0263(12) -0.0059(11) -0.0028(9) -0.0021(9)
C34 0.0150(11) 0.0216(12) 0.0241(12) -0.0017(10) -0.0033(10) -0.0043(9)
C35 0.0105(10) 0.0246(13) 0.0295(14) -0.0042(11) 0.0005(9) -0.0019(10)
C36 0.0317(16) 0.061(2) 0.0225(14) -0.0027(14) 0.0054(12) -0.0255(15)
C37 0.0284(15) 0.0272(15) 0.0537(19) 0.0164(14) -0.0103(13) -0.0061(12)
C38 0.0257(13) 0.0326(15) 0.0398(16) -0.0183(12) 0.0007(13) -0.0018(12)
C39 0.0269(14) 0.0362(16) 0.0328(15) 0.0056(13) -0.0143(11) -0.0056(12)
C40 0.0225(14) 0.0292(15) 0.0565(19) -0.0095(14) 0.0085(13) 0.0011(12)
C41 0.0174(11) 0.0138(11) 0.0164(11) 0.0041(9) -0.0002(9) -0.0036(9)
C42 0.0270(13) 0.0194(12) 0.0204(12) -0.0001(10) -0.0116(10) -0.0004(10)
C43 0.0323(15) 0.0207(12) 0.0153(11) -0.0016(9) -0.0050(10) -0.0054(10)
C44 0.0251(14) 0.0233(13) 0.0228(13) -0.0047(10) 0.0078(10) -0.0038(10)
C45 0.0146(11) 0.0238(12) 0.0245(12) -0.0022(10) 0.0006(10) -0.0031(10)
C46 0.0162(11) 0.0140(11) 0.0143(11) 0.0023(8) -0.0005(9) -0.0035(9)
C47 0.0182(11) 0.0139(11) 0.0166(11) 0.0024(8) -0.0002(10) -0.0032(9)
C48 0.0224(12) 0.0201(12) 0.0196(11) 0.0028(10) -0.0041(9) 0.0020(10)
C49 0.0317(14) 0.0176(11) 0.0167(12) -0.0019(10) 0.0026(10) -0.0042(10)
C50 0.0212(12) 0.0189(12) 0.0288(14) -0.0059(10) 0.0106(10) -0.0028(10)
C51 0.0128(11) 0.0216(12) 0.0322(14) -0.0005(10) 0.0002(10) 0.0002(10)
C52 0.0150(11) 0.0157(11) 0.0192(11) 0.0032(9) 0.0011(9) -0.0030(9)
B1 0.0169(12) 0.0169(12) 0.0118(12) 0.0002(10) 0.0001(10) -0.0003(10)
C53 0.0209(11) 0.0174(11) 0.0081(10) 0.0026(9) 0.0000(8) -0.0027(9)
C54 0.0228(12) 0.0209(12) 0.0114(11) 0.0013(9) -0.0006(9) 0.0000(10)
C55 0.0349(14) 0.0201(12) 0.0102(11) 0.0007(9) -0.0007(10) -0.0102(11)
C56 0.0271(14) 0.0330(14) 0.0154(12) 0.0017(10) -0.0033(10) -0.0130(11)
C57 0.0199(12) 0.0321(14) 0.0195(12) 0.0038(11) 0.0005(10) -0.0025(11)
C58 0.0212(12) 0.0201(12) 0.0144(11) 0.0026(9) 0.0001(9) -0.0024(9)
C59 0.0120(10) 0.0171(11) 0.0177(11) -0.0002(9) -0.0034(8) -0.0016(9)
C60 0.0202(12) 0.0181(11) 0.0149(11) -0.0021(9) -0.0019(9) 0.0000(10)
C61 0.0274(13) 0.0183(11) 0.0198(12) 0.0044(10) -0.0024(10) -0.0043(10)
C62 0.0226(13) 0.0136(11) 0.0342(14) -0.0018(10) -0.0048(11) -0.0019(10)
C63 0.0212(13) 0.0219(13) 0.0294(13) -0.0060(10) 0.0074(10) 0.0016(10)
C64 0.0188(11) 0.0183(11) 0.0239(12) -0.0022(9) 0.0076(10) 0.0004(10)
C65 0.0173(11) 0.0156(10) 0.0139(10) -0.0037(9) 0.0018(9) 0.0037(10)
C66 0.0186(12) 0.0183(11) 0.0184(11) -0.0032(9) 0.0041(9) -0.0014(9)
C67 0.0152(10) 0.0265(12) 0.0178(11) -0.0055(10) -0.0017(9) 0.0007(10)
C68 0.0276(13) 0.0225(13) 0.0145(11) 0.0024(9) -0.0014(10) 0.0053(10)
C69 0.0232(12) 0.0186(11) 0.0206(12) 0.0027(9) 0.0027(10) -0.0009(9)
C70 0.0165(12) 0.0166(11) 0.0170(11) -0.0018(9) -0.0006(9) -0.0012(9)
C71 0.0185(11) 0.0142(10) 0.0163(11) -0.0001(9) 0.0023(8) -0.0018(10)
C72 0.0231(13) 0.0214(12) 0.0188(12) -0.0031(10) 0.0000(10) -0.0005(10)
C73 0.0208(12) 0.0306(14) 0.0279(14) -0.0071(12) 0.0009(11) 0.0071(10)
C74 0.0245(13) 0.0340(15) 0.0245(14) -0.0097(11) 0.0091(11) -0.0014(11)
C75 0.0279(14) 0.0321(14) 0.0149(11) -0.0046(10) 0.0034(10) -0.0046(11)
C76 0.0241(12) 0.0204(13) 0.0179(12) -0.0022(10) 0.0001(10) -0.0010(10)
C77 0.060(2) 0.058(2) 0.070(3) -0.004(2) -0.046(2) 0.012(2)
C78 0.0308(17) 0.067(2) 0.055(2) 0.0209(18) -0.0082(15) 0.0089(17)
C79 0.055(2) 0.062(3) 0.088(3) -0.018(2) -0.017(2) 0.033(2)
C80 0.072(3) 0.037(2) 0.134(5) 0.013(3) -0.035(3) 0.020(2)
C81 0.032(2) 0.088(4) 0.131(5) 0.084(3) 0.005(3) 0.021(2)
C82 0.082(3) 0.147(5) 0.027(2) 0.016(3) -0.007(2) 0.080(3)

loop_
_atom_type_symbol
_atom_type_description
_atom_type_scat_dispersion_real
_atom_type_scat_dispersion_imag
_atom_type_scat_source
C C 0.0033 0.0016 'International Tables Vol C Tables 4.2.6.8 and 6.1.1.4'
H H 0.0000 0.0000 'International Tables Vol C Tables 4.2.6.8 and 6.1.1.4'
B B 0.0013 0.0007 'International Tables Vol C Tables 4.2.6.8 and 6.1.1.4'
N N 0.0061 0.0033 'International Tables Vol C Tables 4.2.6.8 and 6.1.1.4'
Y Y -2.7962 3.5667 'International Tables Vol C Tables 4.2.6.8 and 6.1.1.4'

loop_
_geom_angle_atom_site_label_1
_geom_angle_atom_site_label_2
_geom_angle_atom_site_label_3
_geom_angle
Cnt1 Y1 N1 108.8
Cnt1 Y1 C41 112.6
Cnt1 Y1 C42 103.6
Cnt2 Y1 N1 107.4
Cnt2 Y1 C41 103.8
Cnt2 Y1 C42 105.6
Cnt1 Y1 Cnt2 142.8
Cnt3 Y2 N2 107.1
Cnt3 Y2 C47 103.7
Cnt3 Y2 C48 105.7
Cnt4 Y2 N2 109.6
Cnt4 Y2 C47 112.9
Cnt4 Y2 C48 103.2
Cnt3 Y2 Cnt4 142.4
N1 Y1 C3 122.48(7)
N1 Y1 C14 100.15(7)
C3 Y1 C14 106.18(7)
N1 Y1 C2 134.87(7)
C3 Y1 C2 31.50(7)
C14 Y1 C2 120.28(7)
N1 Y1 C4 91.42(7)
C3 Y1 C4 31.44(7)
C14 Y1 C4 121.08(7)
C2 Y1 C4 51.97(7)
N1 Y1 C12 125.93(7)
C3 Y1 C12 110.51(8)
C14 Y1 C12 52.18(7)
C2 Y1 C12 96.20(7)
C4 Y1 C12 141.94(8)
N1 Y1 C1 107.13(7)
C3 Y1 C1 52.25(7)
C14 Y1 C1 151.71(7)
C2 Y1 C1 31.63(7)
C4 Y1 C1 52.04(7)
C12 Y1 C1 113.34(7)
N1 Y1 C13 130.50(7)
C3 Y1 C13 92.16(7)
C14 Y1 C13 31.70(7)
C2 Y1 C13 93.53(7)
C4 Y1 C13 119.68(7)
C12 Y1 C13 31.41(8)
C1 Y1 C13 122.32(7)
N1 Y1 C15 80.20(7)
C3 Y1 C15 137.74(7)
C14 Y1 C15 31.56(7)
C2 Y1 C15 144.92(7)
C4 Y1 C15 145.67(7)
C12 Y1 C15 51.74(7)
C1 Y1 C15 161.93(7)
C13 Y1 C15 51.99(7)
N1 Y1 C5 82.59(7)
C3 Y1 C5 52.29(7)
C14 Y1 C5 152.42(7)
C2 Y1 C5 52.31(7)
C4 Y1 C5 31.48(7)
C12 Y1 C5 144.86(7)
C1 Y1 C5 31.64(7)
C13 Y1 C5 143.43(7)
C15 Y1 C5 162.49(7)
N1 Y1 C11 94.82(7)
C3 Y1 C11 141.27(8)
C14 Y1 C11 52.10(7)
C2 Y1 C11 124.89(7)
C4 Y1 C11 171.53(7)
C12 Y1 C11 31.17(8)
C1 Y1 C11 130.65(7)
C13 Y1 C11 51.85(8)
C15 Y1 C11 31.28(7)
C5 Y1 C11 155.46(7)
N1 Y1 C42 51.16(6)
C3 Y1 C42 131.23(7)
C14 Y1 C42 122.57(7)
C2 Y1 C42 111.32(7)
C4 Y1 C42 109.52(7)
C12 Y1 C42 101.00(7)
C1 Y1 C42 81.63(7)
C13 Y1 C42 130.11(7)
C15 Y1 C42 91.02(7)
C5 Y1 C42 80.59(7)
C11 Y1 C42 78.90(7)
N1 Y1 C41 25.26(6)
C3 Y1 C41 135.85(7)
C14 Y1 C41 108.95(7)
C2 Y1 C41 130.64(7)
C4 Y1 C41 105.45(7)
C12 Y1 C41 111.94(7)
C1 Y1 C41 99.01(7)
C13 Y1 C41 131.26(7)
C15 Y1 C41 80.55(6)
C5 Y1 C41 85.25(6)
C11 Y1 C41 82.47(7)
C42 Y1 C41 26.66(6)
N2 Y2 C25 129.84(7)
N2 Y2 C21 98.67(7)
C25 Y2 C21 32.00(7)
N2 Y2 C31 90.56(7)
C25 Y2 C31 120.94(8)
C21 Y2 C31 123.97(8)
N2 Y2 C24 126.89(7)
C25 Y2 C24 31.78(8)
C21 Y2 C24 52.37(8)
C31 Y2 C24 142.05(8)
N2 Y2 C33 109.83(7)
C25 Y2 C33 120.31(8)
C21 Y2 C33 150.86(7)
C31 Y2 C33 51.94(8)
C24 Y2 C33 110.44(8)
N2 Y2 C32 84.13(7)
C25 Y2 C32 142.95(8)
C21 Y2 C32 155.44(8)
C31 Y2 C32 31.49(8)
C24 Y2 C32 141.88(8)
C33 Y2 C32 31.46(7)
N2 Y2 C35 121.19(7)
C25 Y2 C35 92.73(8)
C21 Y2 C35 107.90(8)
C31 Y2 C35 31.42(8)
C24 Y2 C35 110.66(8)
C33 Y2 C35 51.88(7)
C32 Y2 C35 52.05(8)
N2 Y2 C34 135.93(7)
C25 Y2 C34 92.55(8)
C21 Y2 C34 120.21(8)
C31 Y2 C34 51.71(8)
C24 Y2 C34 94.92(8)
C33 Y2 C34 31.32(7)
C32 Y2 C34 51.85(7)
C35 Y2 C34 31.18(7)
N2 Y2 C23 95.57(7)
C25 Y2 C23 52.35(8)
C21 Y2 C23 51.92(8)
C31 Y2 C23 173.08(8)
C24 Y2 C23 31.48(8)
C33 Y2 C23 128.04(8)
C32 Y2 C23 152.47(8)
C35 Y2 C23 141.87(8)
C34 Y2 C23 123.88(8)
N2 Y2 C22 80.05(7)
C25 Y2 C22 52.26(8)
C21 Y2 C22 31.33(8)
C31 Y2 C22 148.56(8)
C24 Y2 C22 51.80(8)
C33 Y2 C22 159.05(8)
C32 Y2 C22 164.17(7)
C35 Y2 C22 139.22(8)
C34 Y2 C22 143.98(8)
C23 Y2 C22 31.02(8)
N2 Y2 C48 51.41(6)
C25 Y2 C48 131.19(7)
C21 Y2 C48 121.54(7)
C31 Y2 C48 107.21(7)
C24 Y2 C48 102.19(7)
C33 Y2 C48 82.60(7)
C32 Y2 C48 79.22(7)
C35 Y2 C48 130.45(7)
C34 Y2 C48 112.74(7)
C23 Y2 C48 79.23(7)
C22 Y2 C48 90.29(7)
N2 Y2 C47 25.32(6)
C25 Y2 C47 131.50(7)
C21 Y2 C47 107.50(7)
C31 Y2 C47 103.84(7)
C24 Y2 C47 113.13(7)
C33 Y2 C47 101.00(6)
C32 Y2 C47 85.42(7)
C35 Y2 C47 134.69(7)
C34 Y2 C47 132.21(7)
C23 Y2 C47 83.04(7)
C22 Y2 C47 79.99(7)
C48 Y2 C47 26.86(6)
C41 N1 C52 117.27(19)
C41 N1 Y1 107.49(14)
C52 N1 Y1 132.46(15)
C47 N2 C46 116.94(19)
C47 N2 Y2 107.47(14)
C46 N2 Y2 130.74(15)
C2 C1 C5 107.9(2)
C2 C1 C6 125.6(2)
C5 C1 C6 126.2(2)
C2 C1 Y1 73.84(13)
C5 C1 Y1 74.52(13)
C6 C1 Y1 122.26(16)
C3 C2 C1 108.0(2)
C3 C2 C7 126.7(2)
C1 C2 C7 124.8(2)
C3 C2 Y1 73.75(12)
C1 C2 Y1 74.53(13)
C7 C2 Y1 123.83(16)
C4 C3 C2 108.2(2)
C4 C3 C8 124.4(2)
C2 C3 C8 127.1(2)
C4 C3 Y1 74.96(12)
C2 C3 Y1 74.75(13)
C8 C3 Y1 121.82(15)
C3 C4 C5 108.7(2)
C3 C4 C9 125.4(2)
C5 C4 C9 125.6(2)
C3 C4 Y1 73.60(13)
C5 C4 Y1 74.78(13)
C9 C4 Y1 123.45(15)
C4 C5 C1 107.2(2)
C4 C5 C10 125.2(2)
C1 C5 C10 127.5(2)
C4 C5 Y1 73.75(12)
C1 C5 Y1 73.84(13)
C10 C5 Y1 120.44(15)
C12 C11 C15 108.0(2)
C12 C11 C16 125.8(2)
C15 C11 C16 125.8(2)
C12 C11 Y1 73.72(13)
C15 C11 Y1 74.15(13)
C16 C11 Y1 124.28(16)
C11 C12 C13 108.6(2)
C11 C12 C17 124.7(2)
C13 C12 C17 126.1(2)
C11 C12 Y1 75.11(13)
C13 C12 Y1 74.51(13)
C17 C12 Y1 123.58(16)
C12 C13 C14 107.6(2)
C12 C13 C18 126.4(2)
C14 C13 C18 124.9(2)
C12 C13 Y1 74.08(13)
C14 C13 Y1 73.45(12)
C18 C13 Y1 127.51(16)
C15 C14 C13 107.7(2)
C15 C14 C19 126.4(2)
C13 C14 C19 125.7(2)
C15 C14 Y1 75.18(12)
C13 C14 Y1 74.85(12)
C19 C14 Y1 119.86(15)
C11 C15 C14 108.1(2)
C11 C15 C20 125.0(2)
C14 C15 C20 126.5(2)
C11 C15 Y1 74.58(13)
C14 C15 Y1 73.26(12)
C20 C15 Y1 123.83(15)
C22 C21 C25 108.5(2)
C22 C21 C26 126.9(2)
C25 C21 C26 124.5(2)
C22 C21 Y2 76.66(13)
C25 C21 Y2 73.94(13)
C26 C21 Y2 118.45(16)
C23 C22 C21 108.0(2)
C23 C22 C27 124.5(2)
C21 C22 C27 127.1(2)
C23 C22 Y2 74.08(13)
C21 C22 Y2 72.02(13)
C27 C22 Y2 124.74(16)
C22 C23 C24 108.0(2)
C22 C23 C28 125.6(2)
C24 C23 C28 125.9(2)
C22 C23 Y2 74.90(13)
C24 C23 Y2 73.01(13)
C28 C23 Y2 124.06(17)
C25 C24 C23 108.3(2)
C25 C24 C29 126.0(2)
C23 C24 C29 125.5(2)
C25 C24 Y2 73.40(13)
C23 C24 Y2 75.51(13)
C29 C24 Y2 121.41(17)
C24 C25 C21 107.1(2)
C24 C25 C30 127.7(2)
C21 C25 C30 124.6(2)
C24 C25 Y2 74.81(13)
C21 C25 Y2 74.06(13)
C30 C25 Y2 123.66(16)
C35 C31 C32 108.4(2)
C35 C31 C36 124.2(2)
C32 C31 C36 127.1(2)
C35 C31 Y2 74.80(13)
C32 C31 Y2 74.76(13)
C36 C31 Y2 121.65(16)
C31 C32 C33 107.4(2)
C31 C32 C37 125.7(2)
C33 C32 C37 126.7(2)
C31 C32 Y2 73.75(13)
C33 C32 Y2 74.22(13)
C37 C32 Y2 121.37(16)
C34 C33 C32 108.2(2)
C34 C33 C38 124.4(2)
C32 C33 C38 127.1(2)
C34 C33 Y2 75.16(13)
C32 C33 Y2 74.33(13)
C38 C33 Y2 121.48(16)
C35 C34 C33 108.0(2)
C35 C34 C39 126.2(2)
C33 C34 C39 125.1(2)
C35 C34 Y2 73.65(13)
C33 C34 Y2 73.53(12)
C39 C34 Y2 126.50(16)
C34 C35 C31 108.0(2)
C34 C35 C40 126.7(2)
C31 C35 C40 124.7(2)
C34 C35 Y2 75.17(13)
C31 C35 Y2 73.78(13)
C40 C35 Y2 124.43(17)
N1 C41 C42 120.0(2)
N1 C41 C46 121.9(2)
C42 C41 C46 118.1(2)
N1 C41 Y1 47.25(11)
C42 C41 Y1 75.30(14)
C46 C41 Y1 160.04(15)
C43 C42 C41 122.1(2)
C43 C42 Y1 153.38(17)
C41 C42 Y1 78.04(14)
C42 C43 C44 119.5(2)
C45 C44 C43 120.4(2)
C44 C45 C46 120.9(2)
N2 C46 C45 120.1(2)
N2 C46 C41 120.8(2)
C45 C46 C41 119.1(2)
N2 C47 C48 119.9(2)
N2 C47 C52 122.3(2)
C48 C47 C52 117.8(2)
N2 C47 Y2 47.21(11)
C48 C47 Y2 75.30(13)
C52 C47 Y2 159.93(16)
C49 C48 C47 121.9(2)
C49 C48 Y2 153.25(17)
C47 C48 Y2 77.84(13)
C48 C49 C50 119.9(2)
C51 C50 C49 119.9(2)
C50 C51 C52 121.5(2)
N1 C52 C51 120.5(2)
N1 C52 C47 120.7(2)
C51 C52 C47 118.8(2)
C59 B1 C53 110.68(18)
C59 B1 C71 111.21(18)
C53 B1 C71 108.11(18)
C59 B1 C65 109.00(18)
C53 B1 C65 109.31(18)
C71 B1 C65 108.48(18)
C58 C53 C54 115.2(2)
C58 C53 B1 125.5(2)
C54 C53 B1 119.2(2)
C55 C54 C53 122.6(2)
C56 C55 C54 120.7(2)
C55 C56 C57 118.5(2)
C58 C57 C56 120.3(2)
C57 C58 C53 122.7(2)
C60 C59 C64 115.0(2)
C60 C59 B1 124.30(19)
C64 C59 B1 120.63(19)
C61 C60 C59 122.5(2)
C62 C61 C60 120.9(2)
C61 C62 C63 118.6(2)
C62 C63 C64 120.1(2)
C63 C64 C59 122.8(2)
C70 C65 C66 114.9(2)
C70 C65 B1 124.9(2)
C66 C65 B1 120.1(2)
C67 C66 C65 123.2(2)
C66 C67 C68 119.9(2)
C69 C68 C67 119.1(2)
C68 C69 C70 120.2(2)
C69 C70 C65 122.6(2)
C72 C71 C76 114.8(2)
C72 C71 B1 125.0(2)
C76 C71 B1 120.2(2)
C73 C72 C71 123.1(2)
C74 C73 C72 120.4(2)
C73 C74 C75 118.7(2)
C76 C75 C74 120.5(2)
C75 C76 C71 122.4(2)
C78 C77 C82 118.4(4)
C79 C78 C77 122.4(4)
C80 C79 C78 122.4(5)
C79 C80 C81 121.0(5)
C80 C81 C82 119.9(4)
C81 C82 C77 115.8(4)

loop_
_geom_bond_atom_site_label_1
_geom_bond_atom_site_label_2
_geom_bond_distance
Y1 Cnt1 2.318
Y1 Cnt2 2.325
Y2 Cnt3 2.320
Y2 Cnt4 2.326
Y1 N1 2.3576(19)
Y1 C3 2.597(2)
Y1 C14 2.603(2)
Y1 C2 2.610(2)
Y1 C4 2.615(2)
Y1 C12 2.616(2)
Y1 C1 2.619(2)
Y1 C13 2.621(2)
Y1 C15 2.628(2)
Y1 C5 2.628(2)
Y1 C11 2.633(2)
Y1 C42 3.028(2)
Y1 C41 3.062(2)
Y2 N2 2.3545(19)
Y2 C25 2.589(2)
Y2 C21 2.591(2)
Y2 C31 2.606(2)
Y2 C24 2.607(2)
Y2 C33 2.617(2)
Y2 C32 2.619(2)
Y2 C35 2.619(2)
Y2 C34 2.638(2)
Y2 C23 2.640(2)
Y2 C22 2.650(2)
Y2 C48 3.028(2)
Y2 C47 3.060(2)
N1 C41 1.370(3)
N1 C52 1.375(3)
N2 C47 1.372(3)
N2 C46 1.377(3)
C1 C2 1.425(3)
C1 C5 1.431(3)
C1 C6 1.502(3)
C2 C3 1.414(3)
C2 C7 1.518(3)
C3 C4 1.412(3)
C3 C8 1.516(3)
C4 C5 1.422(3)
C4 C9 1.508(3)
C5 C10 1.503(3)
C11 C12 1.410(4)
C11 C15 1.418(3)
C11 C16 1.505(3)
C12 C13 1.418(3)
C12 C17 1.514(3)
C13 C14 1.427(3)
C13 C18 1.504(3)
C14 C15 1.423(3)
C14 C19 1.502(3)
C15 C20 1.503(3)
C21 C22 1.416(3)
C21 C25 1.428(3)
C21 C26 1.512(3)
C22 C23 1.415(4)
C22 C27 1.503(3)
C23 C24 1.424(3)
C23 C28 1.496(3)
C24 C25 1.423(3)
C24 C29 1.515(3)
C25 C30 1.492(3)
C31 C35 1.415(4)
C31 C32 1.418(4)
C31 C36 1.519(3)
C32 C33 1.419(3)
C32 C37 1.507(3)
C33 C34 1.419(3)
C33 C38 1.511(3)
C34 C35 1.413(3)
C34 C39 1.512(3)
C35 C40 1.515(4)
C41 C42 1.404(3)
C41 C46 1.424(3)
C42 C43 1.376(3)
C43 C44 1.388(3)
C44 C45 1.387(3)
C45 C46 1.401(3)
C47 C48 1.414(3)
C47 C52 1.420(3)
C48 C49 1.371(3)
C49 C50 1.388(4)
C50 C51 1.376(3)
C51 C52 1.406(3)
B1 C59 1.647(3)
B1 C53 1.649(3)
B1 C71 1.650(3)
B1 C65 1.652(3)
C53 C58 1.397(3)
C53 C54 1.413(3)
C54 C55 1.384(3)
C55 C56 1.380(4)
C56 C57 1.395(4)
C57 C58 1.390(3)
C59 C60 1.399(3)
C59 C64 1.407(3)
C60 C61 1.394(3)
C61 C62 1.372(3)
C62 C63 1.389(3)
C63 C64 1.391(3)
C65 C70 1.400(3)
C65 C66 1.405(3)
C66 C67 1.378(3)
C67 C68 1.391(3)
C68 C69 1.374(3)
C69 C70 1.394(3)
C71 C72 1.394(3)
C71 C76 1.416(3)
C72 C73 1.385(3)
C73 C74 1.378(4)
C74 C75 1.385(4)
C75 C76 1.381(3)
C77 C78 1.336(5)
C77 C82 1.435(6)
C78 C79 1.316(5)
C79 C80 1.297(6)
C80 C81 1.344(7)
C81 C82 1.428(7)
